data_2206589
loop_
_publ_author_name
'Jinshan Huang'
'Yongfei Wu'
'Xinde Zhu'

_publ_section_title
;
 Bis(\m-2,4-dihydroxyacetophenone
 salicylhydrazidato)bis[pyridinezinc(II)] dimethylformamide disolvate
;
_journal_coeditor_code WN6369
_journal_issue 8
_journal_name_full 'Acta Crystallographica Section E'
_journal_page_first m1548
_journal_page_last m1549
_journal_paper_doi 10.1107/S1600536805021677
_journal_volume 61
_journal_year 2005
_chemical_formula_iupac '[Zn2 (C15 H12 N2 O4)2 (C5 H5 N)2], 2C3 H7N O'
_chemical_formula_moiety 'C40 H34 N6 O8 Zn2, 2C3 H7 N O'
_chemical_formula_sum 'C46 H48 N8 O10 Zn2'
_chemical_formula_weight 1003.66
_chemical_name_systematic
;
Bis(\m-2,4-dihydroxyacetophenone salicylhydrazidato)bis[pyridinezinc(II)]
dimethylformamide disolvate
;
_space_group_IT_number 14
_symmetry_cell_setting monoclinic
_symmetry_space_group_name_Hall '-P 2ybc'
_symmetry_space_group_name_H-M 'P 1 21/c 1'
_atom_sites_solution_hydrogens geom
_atom_sites_solution_primary direct
_atom_sites_solution_secondary difmap
_audit_creation_method SHELXL-97
_cell_angle_alpha 90.00
_cell_angle_beta 92.545(2)
_cell_angle_gamma 90.00
_cell_formula_units_Z 2
_cell_length_a 9.8061(7)
_cell_length_b 9.9171(7)
_cell_length_c 23.7427(17)
_cell_measurement_reflns_used 2274
_cell_measurement_temperature 292(2)
_cell_measurement_theta_max 21.61
_cell_measurement_theta_min 2.23
_cell_volume 2306.7(3)
_computing_cell_refinement 'SAINT-Plus (Bruker, 2001)'
_computing_data_collection 'SMART (Bruker, 2001)'
_computing_data_reduction SAINT-Plus
_computing_molecular_graphics 'SHELXTL (Bruker, 2001)'
_computing_publication_material SHELXTL
_computing_structure_refinement 'SHELXL97 (Sheldrick, 2001)'
_computing_structure_solution 'SHELXS97 (Sheldrick, 2001)'
_diffrn_ambient_temperature 292(2)
_diffrn_measured_fraction_theta_full 0.994
_diffrn_measured_fraction_theta_max 0.994
_diffrn_measurement_device_type 'Bruker SMART CCD area-detector'
_diffrn_measurement_method '\f and \w'
_diffrn_radiation_monochromator graphite
_diffrn_radiation_source 'fine-focus sealed tube'
_diffrn_radiation_type MoK\a
_diffrn_radiation_wavelength 0.71073
_diffrn_reflns_av_R_equivalents 0.0449
_diffrn_reflns_av_sigmaI/netI 0.0562
_diffrn_reflns_limit_h_max 12
_diffrn_reflns_limit_h_min -11
_diffrn_reflns_limit_k_max 12
_diffrn_reflns_limit_k_min -11
_diffrn_reflns_limit_l_max 27
_diffrn_reflns_limit_l_min -29
_diffrn_reflns_number 12351
_diffrn_reflns_theta_full 26.00
_diffrn_reflns_theta_max 26.00
_diffrn_reflns_theta_min 1.72
_diffrn_standards_number 0
_exptl_absorpt_coefficient_mu 1.106
_exptl_absorpt_correction_T_max 0.8090
_exptl_absorpt_correction_T_min 0.7325
_exptl_absorpt_correction_type multi-scan
_exptl_absorpt_process_details '(SADABS; Sheldrick, 2001)'
_exptl_crystal_colour yellow
_exptl_crystal_density_diffrn 1.445
_exptl_crystal_density_method 'not measured'
_exptl_crystal_description block
_exptl_crystal_F_000 1040
_exptl_crystal_size_max 0.30
_exptl_crystal_size_mid 0.20
_exptl_crystal_size_min 0.20
_refine_diff_density_max 0.500
_refine_diff_density_min -0.337
_refine_ls_extinction_method none
_refine_ls_goodness_of_fit_ref 1.077
_refine_ls_hydrogen_treatment constr
_refine_ls_matrix_type full
_refine_ls_number_parameters 303
_refine_ls_number_reflns 4511
_refine_ls_number_restraints 0
_refine_ls_restrained_S_all 1.077
_refine_ls_R_factor_all 0.0722
_refine_ls_R_factor_gt 0.0518
_refine_ls_shift/su_max 0.001
_refine_ls_shift/su_mean 0.000
_refine_ls_structure_factor_coef Fsqd
_refine_ls_weighting_details 'calc w = 1/[\s^2^(Fo^2^)+(0.0678P)^2^] where P = (Fo^2^+2Fc^2^)/3'
_refine_ls_weighting_scheme calc
_refine_ls_wR_factor_gt 0.1208
_refine_ls_wR_factor_ref 0.1400
_reflns_number_gt 3444
_reflns_number_total 4511
_reflns_threshold_expression I>2\s(I)
_cod_data_source_file wn6369.cif
_cod_data_source_block I
_cod_depositor_comments
;
The following automatic conversions were performed:
'_symmetry_cell_setting' value 'Monoclinic' changed to 'monoclinic'
according to '/home/saulius/struct/CIF-dictionaries/cif_core.dic'
dictionary named 'cif_core.dic' version 2.4.1 from 2010-06-29.

Automatic conversion script
Id: cif_fix_enum 1527 2010-12-29 10:47:43Z saulius 

The following automatic conversions were performed:

'_symmetry_cell_setting' value 'Monoclinic' changed to 'monoclinic'
according to /home/saulius/struct/CIF-dictionaries/cif_core.dic
dictionary named 'cif_core.dic' version 2.4.1 from 2010-06-29.

Automatic conversion script
Id: cif_fix_values 1715 2011-07-08 13:25:40Z adriana 
;
_cod_original_sg_symbol_Hall -P2ybc
_cod_original_sg_symbol_H-M 'P 21/c'
_cod_database_code 2206589
_cod_database_fobs_code 2206589

loop_
_symmetry_equiv_pos_as_xyz
'x, y, z'
'-x, y+1/2, -z+1/2'
'-x, -y, -z'
'x, -y-1/2, z-1/2'

loop_
_atom_site_label
_atom_site_fract_x
_atom_site_fract_y
_atom_site_fract_z
_atom_site_U_iso_or_equiv
_atom_site_adp_type
_atom_site_calc_flag
_atom_site_refinement_flags
_atom_site_occupancy
_atom_site_type_symbol
Zn1 0.06743(4) 0.88969(4) 0.039701(16) 0.03520(16) Uani d . 1 Zn
O3 -0.1179(2) 0.9550(2) 0.01047(10) 0.0406(6) Uani d . 1 O
N1 0.2270(3) 0.8858(3) 0.14535(12) 0.0429(8) Uani d . 1 N
N3 0.1184(3) 0.7255(3) -0.00788(13) 0.0419(7) Uani d . 1 N
N2 0.2282(3) 0.9518(3) 0.09301(12) 0.0372(7) Uani d . 1 N
O1 0.0249(3) 0.7907(3) 0.11089(10) 0.0471(7) Uani d . 1 O
C20 -0.3412(4) 0.8977(3) -0.03130(15) 0.0380(8) Uani d . 1 C
C15 -0.2424(4) 0.9003(3) 0.01476(16) 0.0361(8) Uani d . 1 C
C7 0.1192(4) 0.8061(4) 0.14883(14) 0.0370(8) Uani d . 1 C
C6 0.1095(4) 0.7275(4) 0.20178(14) 0.0401(9) Uani d . 1 C
C16 -0.2741(4) 0.8432(4) 0.06595(16) 0.0419(9) Uani d . 1 C
H16 -0.2107 0.8488 0.0962 0.050 Uiso calc R 1 H
C17 -0.3970(4) 0.7783(4) 0.07354(17) 0.0475(10) Uani d . 1 C
C5 -0.0069(5) 0.6505(4) 0.20942(16) 0.0482(10) Uani d . 1 C
H5 -0.0770 0.6510 0.1817 0.058 Uiso calc R 1 H
C10 0.1585(5) 0.6104(4) 0.01614(19) 0.0556(11) Uani d . 1 C
H10 0.1580 0.6034 0.0552 0.067 Uiso calc R 1 H
C13 0.1564(7) 0.6259(5) -0.0964(2) 0.0858(18) Uani d . 1 C
H13 0.1558 0.6347 -0.1355 0.103 Uiso calc R 1 H
C19 -0.4618(4) 0.8291(4) -0.02125(18) 0.0541(11) Uani d . 1 C
H19 -0.5271 0.8229 -0.0508 0.065 Uiso calc R 1 H
C18 -0.4910(4) 0.7702(4) 0.02899(19) 0.0569(11) Uani d . 1 C
H18 -0.5733 0.7253 0.0329 0.068 Uiso calc R 1 H
C4 -0.0206(5) 0.5729(4) 0.25748(18) 0.0626(13) Uani d . 1 C
H4 -0.0994 0.5229 0.2624 0.075 Uiso calc R 1 H
C1 0.2143(4) 0.7265(4) 0.24383(17) 0.0533(11) Uani d . 1 C
C3 0.0846(6) 0.5714(5) 0.29771(19) 0.0663(14) Uani d . 1 C
H3 0.0770 0.5186 0.3298 0.080 Uiso calc R 1 H
C14 0.1166(5) 0.7315(5) -0.06370(18) 0.0719(15) Uani d . 1 C
H14 0.0872 0.8107 -0.0814 0.086 Uiso calc R 1 H
C12 0.1964(6) 0.5090(5) -0.0717(2) 0.0803(16) Uani d . 1 C
H12 0.2206 0.4355 -0.0934 0.096 Uiso calc R 1 H
C2 0.2005(5) 0.6462(5) 0.29148(18) 0.0688(14) Uani d . 1 C
H2 0.2704 0.6434 0.3192 0.083 Uiso calc R 1 H
C11 0.2009(6) 0.5007(5) -0.0144(2) 0.0795(16) Uani d . 1 C
H11 0.2319 0.4228 0.0039 0.095 Uiso calc R 1 H
O4 -0.4171(3) 0.7257(3) 0.12510(12) 0.0623(8) Uani d . 1 O
H4A -0.4731 0.6644 0.1222 0.093 Uiso calc R 1 H
O2 0.3294(3) 0.7995(4) 0.23968(13) 0.0837(11) Uani d . 1 O
H2A 0.3211 0.8503 0.2125 0.126 Uiso calc R 1 H
N4 0.3102(4) 0.3881(4) 0.19118(16) 0.0611(10) Uani d . 1 N
O5 0.3788(3) 0.5475(4) 0.13010(14) 0.0782(10) Uani d . 1 O
C8 0.3255(4) 1.0361(4) 0.08563(15) 0.0389(9) Uani d . 1 C
C9 0.4293(4) 1.0649(4) 0.13301(17) 0.0571(11) Uani d . 1 C
H9A 0.3879 1.0531 0.1685 0.086 Uiso calc R 1 H
H9B 0.4613 1.1560 0.1300 0.086 Uiso calc R 1 H
H9C 0.5049 1.0039 0.1306 0.086 Uiso calc R 1 H
C21 0.3917(5) 0.4826(5) 0.1746(2) 0.0687(13) Uani d . 1 C
H21 0.4666 0.5032 0.1985 0.082 Uiso calc R 1 H
C22 0.1914(6) 0.3541(5) 0.1564(2) 0.0804(15) Uani d . 1 C
H22A 0.1137 0.4021 0.1694 0.121 Uiso calc R 1 H
H22B 0.1749 0.2589 0.1586 0.121 Uiso calc R 1 H
H22C 0.2061 0.3786 0.1180 0.121 Uiso calc R 1 H
C23 0.3296(5) 0.3222(5) 0.2449(2) 0.0778(15) Uani d . 1 C
H23A 0.4122 0.3542 0.2635 0.117 Uiso calc R 1 H
H23B 0.3358 0.2265 0.2393 0.117 Uiso calc R 1 H
H23C 0.2536 0.3417 0.2677 0.117 Uiso calc R 1 H

loop_
_atom_site_aniso_label
_atom_site_aniso_U_11
_atom_site_aniso_U_22
_atom_site_aniso_U_33
_atom_site_aniso_U_12
_atom_site_aniso_U_13
_atom_site_aniso_U_23
Zn1 0.0355(3) 0.0330(3) 0.0369(3) -0.00296(18) -0.00072(18) 0.00277(17)
O3 0.0292(14) 0.0416(14) 0.0507(15) -0.0057(11) -0.0014(12) 0.0133(12)
N1 0.0385(19) 0.054(2) 0.0358(16) -0.0029(15) -0.0027(14) 0.0033(14)
N3 0.0411(19) 0.0360(18) 0.0482(19) 0.0000(14) -0.0048(15) -0.0010(14)
N2 0.0382(18) 0.0398(17) 0.0335(15) -0.0015(14) 0.0004(13) 0.0001(13)
O1 0.0442(16) 0.0585(17) 0.0382(14) -0.0114(13) -0.0026(12) 0.0116(12)
C20 0.037(2) 0.0333(19) 0.044(2) -0.0029(16) 0.0030(17) -0.0038(16)
C15 0.033(2) 0.0266(18) 0.049(2) -0.0031(15) 0.0075(16) 0.0000(16)
C7 0.037(2) 0.040(2) 0.0337(18) 0.0068(16) 0.0020(16) -0.0012(15)
C6 0.040(2) 0.044(2) 0.0364(19) 0.0056(17) 0.0053(17) 0.0007(16)
C16 0.038(2) 0.038(2) 0.051(2) -0.0044(17) 0.0030(18) 0.0009(18)
C17 0.048(3) 0.042(2) 0.055(2) -0.0053(18) 0.017(2) 0.0043(19)
C5 0.060(3) 0.044(2) 0.041(2) 0.001(2) 0.0039(19) 0.0033(18)
C10 0.064(3) 0.046(2) 0.057(3) 0.005(2) 0.002(2) 0.004(2)
C13 0.138(6) 0.070(4) 0.048(3) 0.034(3) -0.007(3) -0.010(2)
C19 0.038(2) 0.059(3) 0.065(3) -0.010(2) -0.003(2) 0.000(2)
C18 0.037(2) 0.060(3) 0.074(3) -0.018(2) 0.010(2) 0.008(2)
C4 0.081(4) 0.052(3) 0.056(3) -0.001(2) 0.019(3) 0.012(2)
C1 0.045(3) 0.068(3) 0.046(2) 0.006(2) -0.0011(19) 0.005(2)
C3 0.090(4) 0.066(3) 0.044(3) 0.013(3) 0.014(3) 0.016(2)
C14 0.115(4) 0.052(3) 0.047(3) 0.025(3) -0.009(3) -0.004(2)
C12 0.107(5) 0.056(3) 0.077(3) 0.027(3) -0.010(3) -0.021(3)
C2 0.068(3) 0.094(4) 0.044(2) 0.013(3) -0.009(2) 0.017(2)
C11 0.114(5) 0.045(3) 0.079(4) 0.025(3) -0.005(3) 0.002(2)
O4 0.063(2) 0.065(2) 0.0598(18) -0.0185(16) 0.0186(15) 0.0102(15)
O2 0.061(2) 0.128(3) 0.060(2) -0.020(2) -0.0191(17) 0.025(2)
N4 0.061(3) 0.060(2) 0.063(2) -0.008(2) 0.007(2) 0.0087(19)
O5 0.072(2) 0.088(2) 0.075(2) -0.0224(19) 0.0095(19) 0.023(2)
C8 0.036(2) 0.035(2) 0.045(2) 0.0008(16) 0.0019(17) -0.0068(16)
C9 0.050(3) 0.061(3) 0.059(3) -0.010(2) -0.012(2) -0.002(2)
C21 0.052(3) 0.078(4) 0.076(3) -0.016(3) 0.003(3) 0.005(3)
C22 0.081(4) 0.065(3) 0.094(4) -0.012(3) -0.001(3) 0.006(3)
C23 0.073(4) 0.083(4) 0.078(3) 0.003(3) 0.009(3) 0.021(3)

loop_
_atom_type_symbol
_atom_type_description
_atom_type_scat_dispersion_real
_atom_type_scat_dispersion_imag
_atom_type_scat_source
C C 0.0033 0.0016 'International Tables Vol C Tables 4.2.6.8 and 6.1.1.4'
H H 0.0000 0.0000 'International Tables Vol C Tables 4.2.6.8 and 6.1.1.4'
N N 0.0061 0.0033 'International Tables Vol C Tables 4.2.6.8 and 6.1.1.4'
O O 0.0106 0.0060 'International Tables Vol C Tables 4.2.6.8 and 6.1.1.4'
Zn Zn 0.2839 1.4301 'International Tables Vol C Tables 4.2.6.8 and 6.1.1.4'

loop_
_geom_angle_atom_site_label_1
_geom_angle_atom_site_label_2
_geom_angle_atom_site_label_3
_geom_angle_site_symmetry_1
_geom_angle_site_symmetry_3
_geom_angle
_geom_angle_publ_flag
O1 Zn1 O3 . 3_575 158.56(11) yes
O1 Zn1 O3 . . 103.14(10) yes
O3 Zn1 O3 3_575 . 78.10(10) yes
O1 Zn1 N3 . . 98.03(11) yes
O3 Zn1 N3 3_575 . 101.98(12) yes
O3 Zn1 N3 . . 107.55(11) yes
O1 Zn1 N2 . . 79.19(11) yes
O3 Zn1 N2 3_575 . 86.21(10) yes
O3 Zn1 N2 . . 139.67(11) yes
N3 Zn1 N2 . . 111.98(12) yes
O1 Zn1 Zn1 . 3_575 138.21(8) ?
O3 Zn1 Zn1 3_575 3_575 39.07(7) ?
O3 Zn1 Zn1 . 3_575 39.04(6) ?
N3 Zn1 Zn1 . 3_575 109.14(9) ?
N2 Zn1 Zn1 . 3_575 116.65(8) ?
C15 O3 Zn1 . 3_575 126.8(2) ?
C15 O3 Zn1 . . 130.5(2) ?
Zn1 O3 Zn1 3_575 . 101.90(10) ?
C7 N1 N2 . . 111.7(3) ?
C14 N3 C10 . . 117.3(4) ?
C14 N3 Zn1 . . 121.4(3) ?
C10 N3 Zn1 . . 121.3(3) ?
C8 N2 N1 . . 117.3(3) ?
C8 N2 Zn1 . . 131.2(3) ?
N1 N2 Zn1 . . 111.5(2) ?
C7 O1 Zn1 . . 111.4(2) ?
C19 C20 C15 . . 115.4(3) ?
C19 C20 C8 . 3_575 119.6(3) ?
C15 C20 C8 . 3_575 125.0(3) ?
O3 C15 C16 . . 118.1(3) ?
O3 C15 C20 . . 122.5(3) ?
C16 C15 C20 . . 119.5(3) ?
O1 C7 N1 . . 125.8(3) ?
O1 C7 C6 . . 117.6(3) ?
N1 C7 C6 . . 116.6(3) ?
C5 C6 C1 . . 118.9(4) ?
C5 C6 C7 . . 118.8(3) ?
C1 C6 C7 . . 122.3(4) ?
C17 C16 C15 . . 122.2(4) ?
C17 C16 H16 . . 118.9 ?
C15 C16 H16 . . 118.9 ?
O4 C17 C18 . . 123.6(4) ?
O4 C17 C16 . . 117.3(4) ?
C18 C17 C16 . . 119.0(4) ?
C4 C5 C6 . . 121.4(4) ?
C4 C5 H5 . . 119.3 ?
C6 C5 H5 . . 119.3 ?
N3 C10 C11 . . 122.8(4) ?
N3 C10 H10 . . 118.6 ?
C11 C10 H10 . . 118.6 ?
C12 C13 C14 . . 119.6(5) ?
C12 C13 H13 . . 120.2 ?
C14 C13 H13 . . 120.2 ?
C18 C19 C20 . . 124.7(4) ?
C18 C19 H19 . . 117.7 ?
C20 C19 H19 . . 117.7 ?
C19 C18 C17 . . 119.1(4) ?
C19 C18 H18 . . 120.4 ?
C17 C18 H18 . . 120.4 ?
C3 C4 C5 . . 118.7(5) ?
C3 C4 H4 . . 120.6 ?
C5 C4 H4 . . 120.6 ?
O2 C1 C2 . . 118.5(4) ?
O2 C1 C6 . . 122.3(4) ?
C2 C1 C6 . . 119.2(4) ?
C2 C3 C4 . . 121.3(4) ?
C2 C3 H3 . . 119.4 ?
C4 C3 H3 . . 119.4 ?
N3 C14 C13 . . 122.7(4) ?
N3 C14 H14 . . 118.6 ?
C13 C14 H14 . . 118.6 ?
C13 C12 C11 . . 118.8(4) ?
C13 C12 H12 . . 120.6 ?
C11 C12 H12 . . 120.6 ?
C3 C2 C1 . . 120.5(4) ?
C3 C2 H2 . . 119.8 ?
C1 C2 H2 . . 119.8 ?
C12 C11 C10 . . 118.6(4) ?
C12 C11 H11 . . 120.7 ?
C10 C11 H11 . . 120.7 ?
C17 O4 H4A . . 109.5 ?
C1 O2 H2A . . 109.5 ?
C21 N4 C22 . . 119.2(4) ?
C21 N4 C23 . . 122.4(4) ?
C22 N4 C23 . . 118.3(4) ?
N2 C8 C20 . 3_575 121.3(3) ?
N2 C8 C9 . . 120.1(3) ?
C20 C8 C9 3_575 . 118.6(3) ?
C8 C9 H9A . . 109.5 ?
C8 C9 H9B . . 109.5 ?
H9A C9 H9B . . 109.5 ?
C8 C9 H9C . . 109.5 ?
H9A C9 H9C . . 109.5 ?
H9B C9 H9C . . 109.5 ?
O5 C21 N4 . . 126.2(5) ?
O5 C21 H21 . . 116.9 ?
N4 C21 H21 . . 116.9 ?
N4 C22 H22A . . 109.5 ?
N4 C22 H22B . . 109.5 ?
H22A C22 H22B . . 109.5 ?
N4 C22 H22C . . 109.5 ?
H22A C22 H22C . . 109.5 ?
H22B C22 H22C . . 109.5 ?
N4 C23 H23A . . 109.5 ?
N4 C23 H23B . . 109.5 ?
H23A C23 H23B . . 109.5 ?
N4 C23 H23C . . 109.5 ?
H23A C23 H23C . . 109.5 ?
H23B C23 H23C . . 109.5 ?

loop_
_geom_bond_atom_site_label_1
_geom_bond_atom_site_label_2
_geom_bond_site_symmetry_2
_geom_bond_distance
_geom_bond_publ_flag
Zn1 O1 . 2.014(2) yes
Zn1 O3 3_575 2.022(2) yes
Zn1 O3 . 2.023(2) yes
Zn1 N3 . 2.056(3) yes
Zn1 N2 . 2.071(3) yes
Zn1 Zn1 3_575 3.1415(8) ?
O3 C15 . 1.344(4) ?
O3 Zn1 3_575 2.022(2) ?
N1 C7 . 1.325(5) ?
N1 N2 . 1.405(4) ?
N3 C14 . 1.326(5) ?
N3 C10 . 1.328(5) ?
N2 C8 . 1.287(5) ?
O1 C7 . 1.272(4) ?
C20 C19 . 1.394(5) ?
C20 C15 . 1.429(5) ?
C20 C8 3_575 1.462(5) ?
C15 C16 . 1.389(5) ?
C7 C6 . 1.486(5) ?
C6 C5 . 1.392(5) ?
C6 C1 . 1.401(5) ?
C16 C17 . 1.385(5) ?
C16 H16 . 0.9300 ?
C17 O4 . 1.353(4) ?
C17 C18 . 1.374(6) ?
C5 C4 . 1.388(5) ?
C5 H5 . 0.9300 ?
C10 C11 . 1.381(6) ?
C10 H10 . 0.9300 ?
C13 C12 . 1.350(6) ?
C13 C14 . 1.372(6) ?
C13 H13 . 0.9300 ?
C19 C18 . 1.370(5) ?
C19 H19 . 0.9300 ?
C18 H18 . 0.9300 ?
C4 C3 . 1.374(6) ?
C4 H4 . 0.9300 ?
C1 O2 . 1.348(5) ?
C1 C2 . 1.395(6) ?
C3 C2 . 1.370(7) ?
C3 H3 . 0.9300 ?
C14 H14 . 0.9300 ?
C12 C11 . 1.363(6) ?
C12 H12 . 0.9300 ?
C2 H2 . 0.9300 ?
C11 H11 . 0.9300 ?
O4 H4A . 0.8200 ?
O2 H2A . 0.8200 ?
N4 C21 . 1.303(6) ?
N4 C22 . 1.438(6) ?
N4 C23 . 1.439(6) ?
O5 C21 . 1.239(5) ?
C8 C20 3_575 1.462(5) ?
C8 C9 . 1.511(5) ?
C9 H9A . 0.9600 ?
C9 H9B . 0.9600 ?
C9 H9C . 0.9600 ?
C21 H21 . 0.9300 ?
C22 H22A . 0.9600 ?
C22 H22B . 0.9600 ?
C22 H22C . 0.9600 ?
C23 H23A . 0.9600 ?
C23 H23B . 0.9600 ?
C23 H23C . 0.9600 ?

loop_
_geom_hbond_atom_site_label_D
_geom_hbond_atom_site_label_H
_geom_hbond_atom_site_label_A
_geom_hbond_site_symmetry_A
_geom_hbond_distance_DH
_geom_hbond_distance_HA
_geom_hbond_distance_DA
_geom_hbond_angle_DHA
C16 H16 O1 . 0.93 2.39 3.119(5) 135
O4 H4A O5 1_455 0.82 1.87 2.677(4) 166
O2 H2A N1 . 0.82 1.84 2.561(4) 146

loop_
_geom_torsion_atom_site_label_1
_geom_torsion_atom_site_label_2
_geom_torsion_atom_site_label_3
_geom_torsion_atom_site_label_4
_geom_torsion_site_symmetry_1
_geom_torsion_site_symmetry_4
_geom_torsion
O1 Zn1 O3 C15 . . -31.5(3)
O3 Zn1 O3 C15 3_575 . 170.4(4)
N3 Zn1 O3 C15 . . 71.4(3)
N2 Zn1 O3 C15 . . -120.2(3)
Zn1 Zn1 O3 C15 3_575 . 170.4(4)
O1 Zn1 O3 Zn1 . 3_575 158.07(11)
O3 Zn1 O3 Zn1 3_575 3_575 0.0
N3 Zn1 O3 Zn1 . 3_575 -98.97(13)
N2 Zn1 O3 Zn1 . 3_575 69.36(18)
O1 Zn1 N3 C14 . . 159.9(3)
O3 Zn1 N3 C14 3_575 . -27.8(4)
O3 Zn1 N3 C14 . . 53.3(4)
N2 Zn1 N3 C14 . . -118.5(3)
Zn1 Zn1 N3 C14 3_575 . 12.1(4)
O1 Zn1 N3 C10 . . -22.2(3)
O3 Zn1 N3 C10 3_575 . 150.1(3)
O3 Zn1 N3 C10 . . -128.8(3)
N2 Zn1 N3 C10 . . 59.3(3)
Zn1 Zn1 N3 C10 3_575 . -170.0(3)
C7 N1 N2 C8 . . 177.3(3)
C7 N1 N2 Zn1 . . -3.6(4)
O1 Zn1 N2 C8 . . -176.1(3)
O3 Zn1 N2 C8 3_575 . -11.9(3)
O3 Zn1 N2 C8 . . -78.5(4)
N3 Zn1 N2 C8 . . 89.5(3)
Zn1 Zn1 N2 C8 3_575 . -37.3(4)
O1 Zn1 N2 N1 . . 4.9(2)
O3 Zn1 N2 N1 3_575 . 169.2(2)
O3 Zn1 N2 N1 . . 102.6(2)
N3 Zn1 N2 N1 . . -89.4(2)
Zn1 Zn1 N2 N1 3_575 . 143.81(19)
O3 Zn1 O1 C7 3_575 . -53.4(4)
O3 Zn1 O1 C7 . . -144.3(2)
N3 Zn1 O1 C7 . . 105.5(3)
N2 Zn1 O1 C7 . . -5.5(2)
Zn1 Zn1 O1 C7 3_575 . -123.6(2)
Zn1 O3 C15 C16 3_575 . -150.4(3)
Zn1 O3 C15 C16 . . 41.3(5)
Zn1 O3 C15 C20 3_575 . 30.3(5)
Zn1 O3 C15 C20 . . -138.0(3)
C19 C20 C15 O3 . . 175.7(3)
C8 C20 C15 O3 3_575 . -6.2(6)
C19 C20 C15 C16 . . -3.5(5)
C8 C20 C15 C16 3_575 . 174.5(3)
Zn1 O1 C7 N1 . . 5.7(5)
Zn1 O1 C7 C6 . . -173.8(2)
N2 N1 C7 O1 . . -1.4(5)
N2 N1 C7 C6 . . 178.1(3)
O1 C7 C6 C5 . . -5.4(5)
N1 C7 C6 C5 . . 175.0(3)
O1 C7 C6 C1 . . 173.5(4)
N1 C7 C6 C1 . . -6.1(5)
O3 C15 C16 C17 . . -176.6(3)
C20 C15 C16 C17 . . 2.7(6)
C15 C16 C17 O4 . . 179.7(3)
C15 C16 C17 C18 . . -0.1(6)
C1 C6 C5 C4 . . -0.2(6)
C7 C6 C5 C4 . . 178.7(4)
C14 N3 C10 C11 . . 1.8(7)
Zn1 N3 C10 C11 . . -176.2(4)
C15 C20 C19 C18 . . 2.1(6)
C8 C20 C19 C18 3_575 . -176.1(4)
C20 C19 C18 C17 . . 0.4(7)
O4 C17 C18 C19 . . 178.8(4)
C16 C17 C18 C19 . . -1.5(6)
C6 C5 C4 C3 . . -1.0(7)
C5 C6 C1 O2 . . -179.4(4)
C7 C6 C1 O2 . . 1.8(6)
C5 C6 C1 C2 . . 1.4(6)
C7 C6 C1 C2 . . -177.5(4)
C5 C4 C3 C2 . . 1.0(7)
C10 N3 C14 C13 . . -1.2(7)
Zn1 N3 C14 C13 . . 176.7(4)
C12 C13 C14 N3 . . 1.5(9)
C14 C13 C12 C11 . . -2.3(10)
C4 C3 C2 C1 . . 0.2(8)
O2 C1 C2 C3 . . 179.4(5)
C6 C1 C2 C3 . . -1.4(7)
C13 C12 C11 C10 . . 2.8(9)
N3 C10 C11 C12 . . -2.6(8)
N1 N2 C8 C20 . 3_575 175.5(3)
Zn1 N2 C8 C20 . 3_575 -3.4(5)
N1 N2 C8 C9 . . -2.4(5)
Zn1 N2 C8 C9 . . 178.7(3)
C22 N4 C21 O5 . . -1.2(8)
C23 N4 C21 O5 . . -177.0(5)
